data_7230476
loop_
_publ_author_name
'Uno, Hidemitsu'
'Honda, Takayuki'
'Kitatsuka, Manami'
'Hiraoka, Shogo'
'Mori, Shigeki'
'Takase, Masayoshi'
'Okujima, Tetsuo'
'Nakae, Takahiro'

_publ_section_title
;
 Benzene-fused bis(acenaphthoBODIPY)s, stable near-infrared-selective dyes
;
_journal_issue 25
_journal_name_full 'RSC Advances'
_journal_page_first 14072
_journal_paper_doi 10.1039/C8RA01694A
_journal_volume 8
_journal_year 2018
_chemical_formula_moiety 'C88 H100 B2 F4 N4'
_chemical_formula_sum 'C88 H100 B2 F4 N4'
_chemical_formula_weight 1311.40
_chemical_name_systematic B-bisANBODIPYMe4
_chemical_properties_physical Deliquescent
_space_group_crystal_system monoclinic
_space_group_IT_number 15
_space_group_name_Hall '-C 2yc'
_space_group_name_H-M_alt 'C 1 2/c 1'
_symmetry_space_group_name_Hall '-C 2yc'
_symmetry_space_group_name_H-M 'C 1 2/c 1'
_atom_sites_solution_hydrogens geom
_atom_sites_solution_primary direct
_atom_sites_solution_secondary difmap
_audit_update_record
;
2018-02-05 deposited with the CCDC.
2018-04-10 downloaded from the CCDC.
;
_cell_angle_alpha 90.0000
_cell_angle_beta 109.513(8)
_cell_angle_gamma 90.0000
_cell_formula_units_Z 4
_cell_length_a 40.901(3)
_cell_length_b 9.5734(8)
_cell_length_c 23.3784(19)
_cell_measurement_reflns_used 6852
_cell_measurement_temperature 100
_cell_measurement_theta_max 68.16
_cell_measurement_theta_min 3.52
_cell_volume 8628.3(13)
_computing_cell_refinement 'RAPID AUTO'
_computing_data_collection 'RAPID AUTO (Rigaku, ????)'
_computing_data_reduction 'RAPID AUTO'
_computing_molecular_graphics 'CrystalStructure 4.2.5'
_computing_publication_material 'CrystalStructure 4.2.5 (Rigaku, 2017)'
_computing_structure_refinement 'SHELXL Version 2016/6 (Sheldrick, 2008)'
_computing_structure_solution 'SIR2004 (Burla, et al., 2005)'
_diffrn_ambient_temperature 100
_diffrn_detector_area_resol_mean 10.000
_diffrn_measured_fraction_theta_full 0.989
_diffrn_measured_fraction_theta_max 0.985
_diffrn_measurement_device_type 'Rigaku R-AXIS RAPID'
_diffrn_measurement_method \w
_diffrn_radiation_type 'Cu K\a'
_diffrn_radiation_wavelength 1.54187
_diffrn_reflns_av_R_equivalents 0.0837
_diffrn_reflns_av_unetI/netI 0.0677
_diffrn_reflns_Laue_measured_fraction_full 0.989
_diffrn_reflns_Laue_measured_fraction_max 0.985
_diffrn_reflns_limit_h_max 49
_diffrn_reflns_limit_h_min -48
_diffrn_reflns_limit_k_max 11
_diffrn_reflns_limit_k_min -10
_diffrn_reflns_limit_l_max 28
_diffrn_reflns_limit_l_min -28
_diffrn_reflns_number 46544
_diffrn_reflns_point_group_measured_fraction_full 0.989
_diffrn_reflns_point_group_measured_fraction_max 0.985
_diffrn_reflns_theta_full 67.687
_diffrn_reflns_theta_max 68.194
_diffrn_reflns_theta_min 3.900
_exptl_absorpt_coefficient_mu 0.498
_exptl_absorpt_correction_T_max 0.919
_exptl_absorpt_correction_T_min 0.702
_exptl_absorpt_correction_type multi-scan
_exptl_absorpt_process_details 'ABSCOR (Rigaku, 1995)'
_exptl_crystal_colour violet
_exptl_crystal_density_diffrn 1.010
_exptl_crystal_density_method 'not measured'
_exptl_crystal_description needle
_exptl_crystal_F_000 3480.00
_exptl_crystal_recrystallization_method 'Re-crystallisation from solvent: CH2Cl2/hexane'
_exptl_crystal_size_max 0.200
_exptl_crystal_size_mid 0.060
_exptl_crystal_size_min 0.030
_refine_diff_density_max 0.40
_refine_diff_density_min -0.24
_refine_ls_extinction_method none
_refine_ls_goodness_of_fit_ref 1.035
_refine_ls_hydrogen_treatment constr
_refine_ls_number_parameters 498
_refine_ls_number_reflns 7788
_refine_ls_number_restraints 276
_refine_ls_R_factor_all 0.0878
_refine_ls_R_factor_gt 0.0615
_refine_ls_shift/su_max 0.001
_refine_ls_structure_factor_coef Fsqd
_refine_ls_weighting_details 'w = 1/[\s^2^(Fo^2^)+(0.0965P)^2^] where P=(Fo^2^+2Fc^2^)/3'
_refine_ls_weighting_scheme calc
_refine_ls_wR_factor_gt 0.1748
_refine_ls_wR_factor_ref 0.1870
_reflns_Friedel_coverage 0.000
_reflns_number_gt 4786
_reflns_number_total 7788
_reflns_threshold_expression F^2^>2.0\s(F^2^)
_cod_data_source_file c8ra01694a3.cif
_cod_data_source_block 290727_4
_cod_original_cell_volume 8628.3(12)
_cod_database_code 7230476

loop_
_space_group_symop_operation_xyz
'x, y, z'
'-x, y, -z+1/2'
'x+1/2, y+1/2, z'
'-x+1/2, y+1/2, -z+1/2'
'-x, -y, -z'
'x, -y, z-1/2'
'-x+1/2, -y+1/2, -z'
'x+1/2, -y+1/2, z-1/2'

loop_
_atom_site_label
_atom_site_type_symbol
_atom_site_fract_x
_atom_site_fract_y
_atom_site_fract_z
_atom_site_U_iso_or_equiv
_atom_site_adp_type
_atom_site_occupancy
_atom_site_site_symmetry_order
_atom_site_calc_flag
_atom_site_refinement_flags_posn
_atom_site_refinement_flags_adp
_atom_site_refinement_flags_occupancy
_atom_site_disorder_assembly
_atom_site_disorder_group
F1 F 0.54884(3) 0.21181(14) 0.73151(5) 0.0646(4) Uani 1 1 d . . . . .
F2 F 0.58831(3) 0.04128(13) 0.73737(5) 0.0646(4) Uani 1 1 d . . . . .
N1 N 0.54909(5) 0.10435(19) 0.63881(7) 0.0505(5) Uani 1 1 d . . . . .
N2 N 0.59717(5) 0.2621(2) 0.69686(8) 0.0547(5) Uani 1 1 d . . . . .
C1 C 0.52284(6) 0.0127(2) 0.62620(9) 0.0522(6) Uani 1 1 d . . . . .
C2 C 0.50863(6) -0.0060(2) 0.56144(9) 0.0509(6) Uani 1 1 d . . . . .
C3 C 0.52793(6) 0.0827(2) 0.53507(9) 0.0504(6) Uani 1 1 d . . . . .
C4 C 0.55353(6) 0.1529(2) 0.58475(9) 0.0496(6) Uani 1 1 d . . . . .
C5 C 0.57884(6) 0.2505(2) 0.58634(9) 0.0488(6) Uani 1 1 d . . . . .
C6 C 0.60123(6) 0.3046(2) 0.64152(9) 0.0503(6) Uani 1 1 d . . . . .
C7 C 0.62926(6) 0.3987(2) 0.65594(9) 0.0513(6) Uani 1 1 d . . . . .
C8 C 0.64151(6) 0.4112(2) 0.72027(10) 0.0561(6) Uani 1 1 d . . . . .
C9 C 0.62144(6) 0.3295(3) 0.74410(10) 0.0586(6) Uani 1 1 d . . . . .
C10 C 0.51892(6) 0.0890(2) 0.47203(9) 0.0512(6) Uani 1 1 d . . . . .
H10 H 0.531049 0.147229 0.453004 0.061 Uiso 1 1 calc R U . . .
C11 C 0.65067(6) 0.4889(2) 0.63162(10) 0.0517(6) Uani 1 1 d . . . . .
C12 C 0.65241(6) 0.5250(2) 0.57529(10) 0.0543(6) Uani 1 1 d . . . . .
H12 H 0.636270 0.486489 0.539506 0.065 Uiso 1 1 calc R U . . .
C13 C 0.67833(6) 0.6198(3) 0.57090(10) 0.0575(6) Uani 1 1 d . . . . .
C14 C 0.70184(7) 0.6766(3) 0.62278(10) 0.0603(6) Uani 1 1 d . . . . .
H14 H 0.718812 0.740134 0.618883 0.072 Uiso 1 1 calc R U . . .
C15 C 0.70144(6) 0.6432(2) 0.68145(10) 0.0553(6) Uani 1 1 d . . . . .
C16 C 0.67504(6) 0.5513(2) 0.68353(10) 0.0528(6) Uani 1 1 d . . . . .
C17 C 0.67154(6) 0.5071(2) 0.73882(10) 0.0556(6) Uani 1 1 d . . . . .
C18 C 0.69426(7) 0.5551(2) 0.79229(10) 0.0591(6) Uani 1 1 d . . . . .
H18 H 0.691998 0.525799 0.829609 0.071 Uiso 1 1 calc R U . . .
C19 C 0.72153(6) 0.6496(3) 0.79257(10) 0.0586(6) Uani 1 1 d . . . . .
C20 C 0.72456(6) 0.6920(2) 0.73802(10) 0.0586(6) Uani 1 1 d . . . . .
H20 H 0.742521 0.755197 0.738303 0.070 Uiso 1 1 calc R U . . .
C21 C 0.51072(7) -0.0540(3) 0.67307(10) 0.0626(7) Uani 1 1 d . . . . .
H21A H 0.491319 -0.116870 0.653340 0.094 Uiso 0.5 1 calc R U P . .
H21B H 0.529777 -0.107348 0.701285 0.094 Uiso 0.5 1 calc R U P . .
H21C H 0.503078 0.018419 0.695434 0.094 Uiso 0.5 1 calc R U P . .
H21D H 0.524797 -0.020330 0.713366 0.094 Uiso 0.5 1 calc R U P . .
H21E H 0.486339 -0.029852 0.665421 0.094 Uiso 0.5 1 calc R U P . .
H21F H 0.513038 -0.155619 0.671272 0.094 Uiso 0.5 1 calc R U P . .
C22 C 0.62323(7) 0.3143(3) 0.80804(10) 0.0726(8) Uani 1 1 d . . . . .
H22A H 0.642357 0.371082 0.834098 0.109 Uiso 0.5 1 calc R U P . .
H22B H 0.601350 0.345623 0.812277 0.109 Uiso 0.5 1 calc R U P . .
H22C H 0.627185 0.215985 0.820113 0.109 Uiso 0.5 1 calc R U P . .
H22D H 0.604904 0.250711 0.810228 0.109 Uiso 0.5 1 calc R U P . .
H22E H 0.645911 0.276170 0.832048 0.109 Uiso 0.5 1 calc R U P . .
H22F H 0.620076 0.405808 0.824212 0.109 Uiso 0.5 1 calc R U P . .
C23 C 0.58151(6) 0.2980(2) 0.52717(9) 0.0489(5) Uani 1 1 d . . . . .
C24 C 0.56148(6) 0.4111(2) 0.49742(10) 0.0523(6) Uani 1 1 d . . . . .
H24 H 0.548769 0.463842 0.517292 0.063 Uiso 1 1 calc R U . . .
C25 C 0.55994(6) 0.4476(2) 0.43893(10) 0.0529(6) Uani 1 1 d . . . . .
C26 C 0.57965(6) 0.3703(2) 0.41207(10) 0.0548(6) Uani 1 1 d . . . . .
H26 H 0.578963 0.395226 0.372347 0.066 Uiso 1 1 calc R U . . .
C27 C 0.60042(6) 0.2578(2) 0.44068(9) 0.0535(6) Uani 1 1 d . . . . .
C28 C 0.60073(6) 0.2222(2) 0.49880(10) 0.0524(6) Uani 1 1 d . . . . .
H28 H 0.614260 0.145055 0.519218 0.063 Uiso 1 1 calc R U . . .
C29 C 0.53539(8) 0.5656(3) 0.40474(12) 0.0732(8) Uani 1 1 d D U . . .
C30 C 0.49727(16) 0.5103(8) 0.3886(4) 0.100(2) Uani 0.636(8) 1 d D U P A 1
H30A H 0.480992 0.587998 0.374010 0.151 Uiso 0.636(8) 1 calc R U P A 1
H30B H 0.494127 0.469411 0.424797 0.151 Uiso 0.636(8) 1 calc R U P A 1
H30C H 0.492880 0.439114 0.356779 0.151 Uiso 0.636(8) 1 calc R U P A 1
C31 C 0.54217(19) 0.6196(8) 0.3508(3) 0.100(3) Uani 0.636(8) 1 d D U P A 1
H31A H 0.565465 0.660396 0.363012 0.150 Uiso 0.636(8) 1 calc R U P A 1
H31B H 0.524963 0.691281 0.331268 0.150 Uiso 0.636(8) 1 calc R U P A 1
H31C H 0.540596 0.542938 0.322202 0.150 Uiso 0.636(8) 1 calc R U P A 1
C32 C 0.53929(17) 0.6916(5) 0.4499(3) 0.101(2) Uani 0.636(8) 1 d D U P A 1
H32A H 0.563776 0.718314 0.466902 0.152 Uiso 0.636(8) 1 calc R U P A 1
H32B H 0.530808 0.663772 0.482728 0.152 Uiso 0.636(8) 1 calc R U P A 1
H32C H 0.525718 0.771220 0.427991 0.152 Uiso 0.636(8) 1 calc R U P A 1
C130 C 0.5543(2) 0.7020(7) 0.4136(5) 0.089(4) Uani 0.364(8) 1 d D U P A 2
H13A H 0.538022 0.776831 0.394193 0.133 Uiso 0.364(8) 1 calc R U P A 2
H13B H 0.572627 0.697162 0.395309 0.133 Uiso 0.364(8) 1 calc R U P A 2
H13C H 0.564669 0.721455 0.457101 0.133 Uiso 0.364(8) 1 calc R U P A 2
C131 C 0.5031(3) 0.5705(12) 0.4202(5) 0.071(3) Uani 0.364(8) 1 d D U P A 2
H13D H 0.507819 0.616657 0.459572 0.106 Uiso 0.364(8) 1 calc R U P A 2
H13E H 0.494918 0.475138 0.422455 0.106 Uiso 0.364(8) 1 calc R U P A 2
H13F H 0.485355 0.622815 0.388936 0.106 Uiso 0.364(8) 1 calc R U P A 2
C132 C 0.5242(3) 0.5363(12) 0.3328(3) 0.081(3) Uani 0.364(8) 1 d D U P A 2
H13G H 0.510485 0.450234 0.322891 0.121 Uiso 0.364(8) 1 calc R U P A 2
H13H H 0.545038 0.526120 0.321320 0.121 Uiso 0.364(8) 1 calc R U P A 2
H13I H 0.510305 0.614686 0.310510 0.121 Uiso 0.364(8) 1 calc R U P A 2
C33 C 0.61944(7) 0.1652(3) 0.40739(10) 0.0638(7) Uani 1 1 d . . . . .
C34 C 0.65502(7) 0.1221(3) 0.45054(11) 0.0715(7) Uani 1 1 d . . . . .
H34A H 0.668693 0.205752 0.467177 0.107 Uiso 1 1 calc R U . . .
H34B H 0.667020 0.066497 0.428431 0.107 Uiso 1 1 calc R U . . .
H34C H 0.652225 0.066268 0.483745 0.107 Uiso 1 1 calc R U . . .
C35 C 0.59616(8) 0.0355(3) 0.38450(13) 0.0862(9) Uani 1 1 d . . . . .
H35A H 0.594131 -0.016501 0.419276 0.129 Uiso 1 1 calc R U . . .
H35B H 0.606534 -0.024736 0.361284 0.129 Uiso 1 1 calc R U . . .
H35C H 0.573085 0.065459 0.358449 0.129 Uiso 1 1 calc R U . . .
C36 C 0.62426(8) 0.2385(3) 0.35254(12) 0.0819(9) Uani 1 1 d . . . . .
H36A H 0.601550 0.254272 0.321597 0.123 Uiso 1 1 calc R U . . .
H36B H 0.638426 0.179724 0.335650 0.123 Uiso 1 1 calc R U . . .
H36C H 0.635908 0.328301 0.365273 0.123 Uiso 1 1 calc R U . . .
C37 C 0.67910(7) 0.6575(3) 0.50758(11) 0.0684(7) Uani 1 1 d . . . . .
C38 C 0.68406(10) 0.5276(3) 0.47506(13) 0.1040(11) Uani 1 1 d . . . . .
H38A H 0.681365 0.550668 0.432879 0.156 Uiso 1 1 calc R U . . .
H38B H 0.666698 0.457780 0.475825 0.156 Uiso 1 1 calc R U . . .
H38C H 0.707351 0.489947 0.495302 0.156 Uiso 1 1 calc R U . . .
C39 C 0.64273(8) 0.7190(3) 0.47087(11) 0.0825(9) Uani 1 1 d . . . . .
H39A H 0.636837 0.793606 0.494456 0.124 Uiso 1 1 calc R U . . .
H39B H 0.625217 0.645038 0.462817 0.124 Uiso 1 1 calc R U . . .
H39C H 0.643333 0.757087 0.432316 0.124 Uiso 1 1 calc R U . . .
C40 C 0.70484(9) 0.7699(3) 0.50853(13) 0.0962(10) Uani 1 1 d . . . . .
H40A H 0.699401 0.854173 0.527397 0.144 Uiso 1 1 calc R U . . .
H40B H 0.703687 0.791147 0.466895 0.144 Uiso 1 1 calc R U . . .
H40C H 0.728249 0.737802 0.531925 0.144 Uiso 1 1 calc R U . . .
C41 C 0.74692(7) 0.6969(3) 0.85390(11) 0.0664(7) Uani 1 1 d D U . . .
C42 C 0.72723(9) 0.7645(4) 0.89199(14) 0.0716(11) Uani 0.825(5) 1 d D U P B 1
H42A H 0.714117 0.845113 0.870168 0.107 Uiso 0.825(5) 1 calc R U P B 1
H42B H 0.743767 0.795422 0.930868 0.107 Uiso 0.825(5) 1 calc R U P B 1
H42C H 0.711200 0.696369 0.899328 0.107 Uiso 0.825(5) 1 calc R U P B 1
C43 C 0.77387(9) 0.7983(4) 0.84725(16) 0.0734(11) Uani 0.825(5) 1 d D U P B 1
H43A H 0.788682 0.750803 0.827928 0.110 Uiso 0.825(5) 1 calc R U P B 1
H43B H 0.788119 0.832043 0.887418 0.110 Uiso 0.825(5) 1 calc R U P B 1
H43C H 0.762239 0.877497 0.822114 0.110 Uiso 0.825(5) 1 calc R U P B 1
C44 C 0.76557(9) 0.5662(4) 0.88731(16) 0.0789(12) Uani 0.825(5) 1 d D U P B 1
H44A H 0.748725 0.504504 0.896110 0.118 Uiso 0.825(5) 1 calc R U P B 1
H44B H 0.783361 0.593950 0.925411 0.118 Uiso 0.825(5) 1 calc R U P B 1
H44C H 0.776512 0.516794 0.861742 0.118 Uiso 0.825(5) 1 calc R U P B 1
C142 C 0.7866(4) 0.668(3) 0.8582(9) 0.135(8) Uani 0.175(5) 1 d D U P B 2
H14E H 0.802055 0.685145 0.899675 0.202 Uiso 0.175(5) 1 calc R U P B 2
H14F H 0.792817 0.729664 0.830078 0.202 Uiso 0.175(5) 1 calc R U P B 2
H14G H 0.788962 0.570146 0.847279 0.202 Uiso 0.175(5) 1 calc R U P B 2
C143 C 0.7455(7) 0.650(2) 0.9137(8) 0.122(8) Uani 0.175(5) 1 d D U P B 2
H14H H 0.723436 0.678753 0.917824 0.183 Uiso 0.175(5) 1 calc R U P B 2
H14I H 0.764726 0.692390 0.946274 0.183 Uiso 0.175(5) 1 calc R U P B 2
H14J H 0.747560 0.548052 0.916468 0.183 Uiso 0.175(5) 1 calc R U P B 2
C144 C 0.7437(7) 0.8595(14) 0.8562(9) 0.145(10) Uani 0.175(5) 1 d D U P B 2
H14K H 0.722099 0.883839 0.863289 0.218 Uiso 0.175(5) 1 calc R U P B 2
H14L H 0.743521 0.899645 0.817532 0.218 Uiso 0.175(5) 1 calc R U P B 2
H14M H 0.763471 0.896854 0.889209 0.218 Uiso 0.175(5) 1 calc R U P B 2
B1 B 0.57092(8) 0.1552(3) 0.70360(11) 0.0527(7) Uani 1 1 d . . . . .

loop_
_atom_site_aniso_label
_atom_site_aniso_U_11
_atom_site_aniso_U_22
_atom_site_aniso_U_33
_atom_site_aniso_U_23
_atom_site_aniso_U_13
_atom_site_aniso_U_12
F1 0.0749(9) 0.0772(9) 0.0458(7) -0.0082(6) 0.0254(7) -0.0079(8)
F2 0.0799(10) 0.0655(8) 0.0402(7) 0.0081(6) 0.0091(7) -0.0040(7)
N1 0.0651(12) 0.0538(11) 0.0332(9) 0.0040(8) 0.0172(9) -0.0035(10)
N2 0.0662(13) 0.0633(12) 0.0360(10) -0.0001(8) 0.0187(9) -0.0076(10)
C1 0.0641(15) 0.0553(14) 0.0371(12) 0.0015(10) 0.0166(11) -0.0005(12)
C2 0.0639(15) 0.0546(14) 0.0349(12) 0.0033(10) 0.0175(11) 0.0009(12)
C3 0.0626(14) 0.0503(13) 0.0379(12) 0.0008(10) 0.0163(11) -0.0003(11)
C4 0.0618(15) 0.0539(13) 0.0346(11) 0.0027(10) 0.0181(11) 0.0033(12)
C5 0.0599(14) 0.0506(13) 0.0368(11) 0.0016(9) 0.0175(11) 0.0029(11)
C6 0.0653(15) 0.0556(14) 0.0322(11) 0.0034(9) 0.0193(11) -0.0005(12)
C7 0.0630(15) 0.0531(14) 0.0384(12) 0.0034(10) 0.0177(11) -0.0013(12)
C8 0.0660(16) 0.0616(15) 0.0406(12) 0.0004(11) 0.0175(12) -0.0064(13)
C9 0.0666(16) 0.0695(16) 0.0372(12) -0.0002(11) 0.0142(12) -0.0119(13)
C10 0.0642(15) 0.0548(14) 0.0363(12) 0.0036(10) 0.0190(11) 0.0005(12)
C11 0.0636(15) 0.0518(13) 0.0401(12) 0.0021(10) 0.0180(11) 0.0043(12)
C12 0.0654(15) 0.0570(14) 0.0424(13) 0.0072(10) 0.0204(12) 0.0045(12)
C13 0.0673(16) 0.0609(15) 0.0480(14) 0.0056(11) 0.0240(12) 0.0006(13)
C14 0.0718(17) 0.0614(15) 0.0535(14) 0.0085(12) 0.0286(13) 0.0007(13)
C15 0.0670(16) 0.0529(14) 0.0476(13) 0.0005(11) 0.0216(12) 0.0035(12)
C16 0.0649(15) 0.0508(13) 0.0465(13) 0.0016(10) 0.0237(12) -0.0011(12)
C17 0.0714(16) 0.0575(14) 0.0384(12) 0.0026(10) 0.0191(12) -0.0038(13)
C18 0.0723(16) 0.0634(15) 0.0425(13) 0.0024(11) 0.0203(12) -0.0098(13)
C19 0.0656(16) 0.0591(15) 0.0509(14) 0.0019(11) 0.0193(12) -0.0021(13)
C20 0.0660(16) 0.0585(15) 0.0522(14) 0.0026(11) 0.0209(12) -0.0063(12)
C21 0.0780(17) 0.0715(16) 0.0371(12) 0.0046(11) 0.0174(12) -0.0104(14)
C22 0.0860(19) 0.0907(19) 0.0400(13) -0.0031(13) 0.0196(13) -0.0204(16)
C23 0.0607(14) 0.0502(13) 0.0352(11) -0.0014(10) 0.0152(11) -0.0027(11)
C24 0.0608(15) 0.0534(14) 0.0454(13) 0.0004(10) 0.0214(11) 0.0013(11)
C25 0.0615(15) 0.0559(14) 0.0436(12) 0.0094(10) 0.0205(11) 0.0046(12)
C26 0.0698(16) 0.0600(14) 0.0364(11) 0.0035(10) 0.0200(11) 0.0010(13)
C27 0.0695(16) 0.0545(13) 0.0379(12) -0.0002(10) 0.0198(11) 0.0027(12)
C28 0.0634(15) 0.0538(13) 0.0413(12) 0.0043(10) 0.0192(11) 0.0060(12)
C29 0.085(2) 0.0740(18) 0.0698(17) 0.0233(14) 0.0379(16) 0.0242(16)
C30 0.087(4) 0.131(6) 0.084(5) 0.043(4) 0.029(4) 0.042(4)
C31 0.114(5) 0.109(6) 0.090(5) 0.062(5) 0.054(4) 0.040(4)
C32 0.137(5) 0.067(3) 0.122(5) 0.035(3) 0.074(4) 0.041(3)
C130 0.117(7) 0.050(4) 0.113(8) 0.017(5) 0.057(6) 0.005(4)
C131 0.073(6) 0.085(7) 0.059(6) 0.022(5) 0.027(5) 0.025(5)
C132 0.092(8) 0.099(8) 0.049(4) 0.025(5) 0.020(5) 0.033(6)
C33 0.0880(19) 0.0626(16) 0.0469(13) 0.0000(12) 0.0304(13) 0.0124(14)
C34 0.091(2) 0.0683(16) 0.0624(16) 0.0082(13) 0.0353(15) 0.0218(16)
C35 0.119(2) 0.0787(19) 0.0639(17) -0.0223(15) 0.0345(17) 0.0075(19)
C36 0.110(2) 0.093(2) 0.0589(16) 0.0109(14) 0.0490(16) 0.0267(18)
C37 0.090(2) 0.0724(17) 0.0475(14) 0.0041(13) 0.0297(14) -0.0057(16)
C38 0.177(3) 0.093(2) 0.0677(19) 0.0139(16) 0.075(2) 0.034(2)
C39 0.117(3) 0.0788(19) 0.0517(15) 0.0119(14) 0.0287(16) 0.0049(18)
C40 0.120(3) 0.114(2) 0.0667(18) 0.0178(17) 0.0472(18) -0.020(2)
C41 0.0738(18) 0.0749(17) 0.0467(14) -0.0048(12) 0.0150(13) -0.0149(15)
C42 0.085(2) 0.082(3) 0.0517(19) -0.0155(17) 0.0282(18) -0.023(2)
C43 0.072(2) 0.084(3) 0.064(2) -0.0106(18) 0.0210(19) -0.021(2)
C44 0.072(2) 0.086(2) 0.062(2) 0.0073(18) -0.0006(18) -0.0139(19)
C142 0.089(12) 0.21(2) 0.096(14) 0.043(16) 0.017(11) -0.047(13)
C143 0.20(2) 0.095(15) 0.098(13) 0.008(11) 0.089(14) -0.031(17)
C144 0.23(2) 0.094(11) 0.075(13) 0.007(11) 0.009(16) -0.048(14)
B1 0.0697(19) 0.0557(16) 0.0344(13) -0.0004(12) 0.0198(13) 0.0020(14)

loop_
_atom_type_symbol
_atom_type_description
_atom_type_scat_dispersion_real
_atom_type_scat_dispersion_imag
_atom_type_scat_source
C C 0.0181 0.0091
;
International Tables for Crystallography
(Vol. C, Tables 4.2.6.8 and 6.1.1.4)
;
H H 0.0000 0.0000
;
International Tables for Crystallography
(Vol. C, Table 6.1.1.4)
;
B B 0.0090 0.0039
;
International Tables for Crystallography
(Vol. C, Tables 4.2.6.8 and 6.1.1.4)
;
F F 0.0727 0.0534
;
International Tables for Crystallography
(Vol. C, Tables 4.2.6.8 and 6.1.1.4)
;
N N 0.0311 0.0180
;
International Tables for Crystallography
(Vol. C, Tables 4.2.6.8 and 6.1.1.4)
;
Cl Cl 0.3639 0.7018
;
International Tables for Crystallography
(Vol. C, Tables 4.2.6.8 and 6.1.1.4)
;

loop_
_geom_angle_atom_site_label_1
_geom_angle_atom_site_label_2
_geom_angle_atom_site_label_3
_geom_angle
_geom_angle_site_symmetry_1
C1 N1 C4 110.55(17) .
C1 N1 B1 125.10(18) .
C4 N1 B1 124.32(19) .
C9 N2 C6 108.98(19) .
C9 N2 B1 125.10(18) .
C6 N2 B1 125.89(18) .
N1 C1 C2 108.96(19) .
N1 C1 C21 123.90(19) .
C2 C1 C21 127.1(2) .
C10 C2 C3 123.88(19) 5_656
C10 C2 C1 129.1(2) 5_656
C3 C2 C1 107.0(2) .
C10 C3 C2 119.4(2) .
C10 C3 C4 133.9(2) .
C2 C3 C4 106.61(18) .
C5 C4 N1 121.01(19) .
C5 C4 C3 132.09(19) .
N1 C4 C3 106.90(19) .
C4 C5 C6 121.61(19) .
C4 C5 C23 117.72(19) .
C6 C5 C23 120.7(2) .
C7 C6 C5 133.11(19) .
C7 C6 N2 107.41(18) .
C5 C6 N2 119.5(2) .
C6 C7 C8 106.16(19) .
C6 C7 C11 145.55(19) .
C8 C7 C11 108.3(2) .
C9 C8 C7 109.4(2) .
C9 C8 C17 141.5(2) .
C7 C8 C17 109.11(19) .
N2 C9 C8 108.0(2) .
N2 C9 C22 123.0(2) .
C8 C9 C22 129.0(2) .
C2 C10 C3 116.7(2) 5_656
C2 C10 H10 121.7 5_656
C3 C10 H10 121.7 .
C12 C11 C16 117.6(2) .
C12 C11 C7 137.6(2) .
C16 C11 C7 104.77(19) .
C11 C12 C13 120.2(2) .
C11 C12 H12 119.9 .
C13 C12 H12 119.9 .
C14 C13 C12 120.2(2) .
C14 C13 C37 121.5(2) .
C12 C13 C37 118.3(2) .
C13 C14 C15 122.2(2) .
C13 C14 H14 118.9 .
C15 C14 H14 118.9 .
C16 C15 C14 115.7(2) .
C16 C15 C20 116.9(2) .
C14 C15 C20 127.4(2) .
C15 C16 C17 122.2(2) .
C15 C16 C11 124.2(2) .
C17 C16 C11 113.5(2) .
C18 C17 C16 119.4(2) .
C18 C17 C8 136.3(2) .
C16 C17 C8 104.24(19) .
C17 C18 C19 120.5(2) .
C17 C18 H18 119.8 .
C19 C18 H18 119.8 .
C20 C19 C18 119.3(2) .
C20 C19 C41 122.4(2) .
C18 C19 C41 118.3(2) .
C19 C20 C15 121.6(2) .
C19 C20 H20 119.2 .
C15 C20 H20 119.2 .
C1 C21 H21A 109.5 .
C1 C21 H21B 109.5 .
H21A C21 H21B 109.5 .
C1 C21 H21C 109.5 .
H21A C21 H21C 109.5 .
H21B C21 H21C 109.5 .
C1 C21 H21D 109.5 .
H21A C21 H21D 141.1 .
H21B C21 H21D 56.3 .
H21C C21 H21D 56.3 .
C1 C21 H21E 109.5 .
H21A C21 H21E 56.3 .
H21B C21 H21E 141.1 .
H21C C21 H21E 56.3 .
H21D C21 H21E 109.5 .
C1 C21 H21F 109.5 .
H21A C21 H21F 56.3 .
H21B C21 H21F 56.3 .
H21C C21 H21F 141.1 .
H21D C21 H21F 109.5 .
H21E C21 H21F 109.5 .
C9 C22 H22A 109.5 .
C9 C22 H22B 109.5 .
H22A C22 H22B 109.5 .
C9 C22 H22C 109.5 .
H22A C22 H22C 109.5 .
H22B C22 H22C 109.5 .
C9 C22 H22D 109.5 .
H22A C22 H22D 141.1 .
H22B C22 H22D 56.3 .
H22C C22 H22D 56.3 .
C9 C22 H22E 109.5 .
H22A C22 H22E 56.3 .
H22B C22 H22E 141.1 .
H22C C22 H22E 56.3 .
H22D C22 H22E 109.5 .
C9 C22 H22F 109.5 .
H22A C22 H22F 56.3 .
H22B C22 H22F 56.3 .
H22C C22 H22F 141.1 .
H22D C22 H22F 109.5 .
H22E C22 H22F 109.5 .
C28 C23 C24 119.9(2) .
C28 C23 C5 120.71(19) .
C24 C23 C5 119.03(19) .
C25 C24 C23 120.7(2) .
C25 C24 H24 119.6 .
C23 C24 H24 119.6 .
C26 C25 C24 117.9(2) .
C26 C25 C29 122.0(2) .
C24 C25 C29 120.0(2) .
C25 C26 C27 123.1(2) .
C25 C26 H26 118.4 .
C27 C26 H26 118.4 .
C26 C27 C28 117.4(2) .
C26 C27 C33 121.87(19) .
C28 C27 C33 120.4(2) .
C23 C28 C27 120.9(2) .
C23 C28 H28 119.6 .
C27 C28 H28 119.6 .
C131 C29 C130 113.6(6) .
C31 C29 C25 115.1(3) .
C131 C29 C25 112.0(4) .
C130 C29 C25 110.5(4) .
C31 C29 C30 111.6(4) .
C25 C29 C30 107.5(3) .
C31 C29 C32 107.4(4) .
C25 C29 C32 108.1(3) .
C30 C29 C32 106.9(4) .
C131 C29 C132 107.2(5) .
C130 C29 C132 104.4(6) .
C25 C29 C132 108.7(4) .
C29 C30 H30A 109.5 .
C29 C30 H30B 109.5 .
H30A C30 H30B 109.5 .
C29 C30 H30C 109.5 .
H30A C30 H30C 109.5 .
H30B C30 H30C 109.5 .
C29 C31 H31A 109.5 .
C29 C31 H31B 109.5 .
H31A C31 H31B 109.5 .
C29 C31 H31C 109.5 .
H31A C31 H31C 109.5 .
H31B C31 H31C 109.5 .
C29 C32 H32A 109.5 .
C29 C32 H32B 109.5 .
H32A C32 H32B 109.5 .
C29 C32 H32C 109.5 .
H32A C32 H32C 109.5 .
H32B C32 H32C 109.5 .
C29 C130 H13A 109.5 .
C29 C130 H13B 109.5 .
H13A C130 H13B 109.5 .
C29 C130 H13C 109.5 .
H13A C130 H13C 109.5 .
H13B C130 H13C 109.5 .
C29 C131 H13D 109.5 .
C29 C131 H13E 109.5 .
H13D C131 H13E 109.5 .
C29 C131 H13F 109.5 .
H13D C131 H13F 109.5 .
H13E C131 H13F 109.5 .
C29 C132 H13G 109.5 .
C29 C132 H13H 109.5 .
H13G C132 H13H 109.5 .
C29 C132 H13I 109.5 .
H13G C132 H13I 109.5 .
H13H C132 H13I 109.5 .
C34 C33 C36 108.4(2) .
C34 C33 C35 110.7(2) .
C36 C33 C35 108.3(2) .
C34 C33 C27 110.53(19) .
C36 C33 C27 112.64(19) .
C35 C33 C27 106.2(2) .
C33 C34 H34A 109.5 .
C33 C34 H34B 109.5 .
H34A C34 H34B 109.5 .
C33 C34 H34C 109.5 .
H34A C34 H34C 109.5 .
H34B C34 H34C 109.5 .
C33 C35 H35A 109.5 .
C33 C35 H35B 109.5 .
H35A C35 H35B 109.5 .
C33 C35 H35C 109.5 .
H35A C35 H35C 109.5 .
H35B C35 H35C 109.5 .
C33 C36 H36A 109.5 .
C33 C36 H36B 109.5 .
H36A C36 H36B 109.5 .
C33 C36 H36C 109.5 .
H36A C36 H36C 109.5 .
H36B C36 H36C 109.5 .
C40 C37 C38 112.8(3) .
C40 C37 C13 113.2(2) .
C38 C37 C13 110.0(2) .
C40 C37 C39 105.8(2) .
C38 C37 C39 107.3(2) .
C13 C37 C39 107.2(2) .
C37 C38 H38A 109.5 .
C37 C38 H38B 109.5 .
H38A C38 H38B 109.5 .
C37 C38 H38C 109.5 .
H38A C38 H38C 109.5 .
H38B C38 H38C 109.5 .
C37 C39 H39A 109.5 .
C37 C39 H39B 109.5 .
H39A C39 H39B 109.5 .
C37 C39 H39C 109.5 .
H39A C39 H39C 109.5 .
H39B C39 H39C 109.5 .
C37 C40 H40A 109.5 .
C37 C40 H40B 109.5 .
H40A C40 H40B 109.5 .
C37 C40 H40C 109.5 .
H40A C40 H40C 109.5 .
H40B C40 H40C 109.5 .
C43 C41 C42 109.3(2) .
C143 C41 C19 124.4(9) .
C43 C41 C19 112.5(2) .
C42 C41 C19 110.2(2) .
C43 C41 C44 108.6(3) .
C42 C41 C44 108.5(3) .
C19 C41 C44 107.6(2) .
C143 C41 C144 103.8(12) .
C19 C41 C144 106.7(8) .
C143 C41 C142 104.0(12) .
C19 C41 C142 111.1(8) .
C144 C41 C142 105.4(13) .
C41 C42 H42A 109.5 .
C41 C42 H42B 109.5 .
H42A C42 H42B 109.5 .
C41 C42 H42C 109.5 .
H42A C42 H42C 109.5 .
H42B C42 H42C 109.5 .
C41 C43 H43A 109.5 .
C41 C43 H43B 109.5 .
H43A C43 H43B 109.5 .
C41 C43 H43C 109.5 .
H43A C43 H43C 109.5 .
H43B C43 H43C 109.5 .
C41 C44 H44A 109.5 .
C41 C44 H44B 109.5 .
H44A C44 H44B 109.5 .
C41 C44 H44C 109.5 .
H44A C44 H44C 109.5 .
H44B C44 H44C 109.5 .
C41 C142 H14E 109.5 .
C41 C142 H14F 109.5 .
H14E C142 H14F 109.5 .
C41 C142 H14G 109.5 .
H14E C142 H14G 109.5 .
H14F C142 H14G 109.5 .
C41 C143 H14H 109.5 .
C41 C143 H14I 109.5 .
H14H C143 H14I 109.5 .
C41 C143 H14J 109.5 .
H14H C143 H14J 109.5 .
H14I C143 H14J 109.5 .
C41 C144 H14K 109.5 .
C41 C144 H14L 109.5 .
H14K C144 H14L 109.5 .
C41 C144 H14M 109.5 .
H14K C144 H14M 109.5 .
H14L C144 H14M 109.5 .
F1 B1 F2 109.15(19) .
F1 B1 N2 112.12(19) .
F2 B1 N2 109.8(2) .
F1 B1 N1 109.1(2) .
F2 B1 N1 108.95(19) .
N2 B1 N1 107.64(18) .

loop_
_geom_bond_atom_site_label_1
_geom_bond_atom_site_label_2
_geom_bond_distance
_geom_bond_site_symmetry_2
F1 B1 1.389(3) .
F2 B1 1.394(3) .
N1 C1 1.341(3) .
N1 C4 1.414(2) .
N1 B1 1.557(3) .
N2 C9 1.374(3) .
N2 C6 1.418(3) .
N2 B1 1.529(3) .
C1 C2 1.440(3) .
C1 C21 1.489(3) .
C2 C10 1.387(3) 5_656
C2 C3 1.431(3) .
C3 C10 1.396(3) .
C3 C4 1.444(3) .
C4 C5 1.386(3) .
C5 C6 1.408(3) .
C5 C23 1.494(3) .
C6 C7 1.408(3) .
C7 C8 1.423(3) .
C7 C11 1.473(3) .
C8 C9 1.379(3) .
C8 C17 1.478(3) .
C9 C22 1.479(3) .
C10 H10 0.9500 .
C11 C12 1.386(3) .
C11 C16 1.420(3) .
C12 C13 1.425(3) .
C12 H12 0.9500 .
C13 C14 1.383(3) .
C13 C37 1.534(3) .
C14 C15 1.414(3) .
C14 H14 0.9500 .
C15 C16 1.406(3) .
C15 C20 1.424(3) .
C16 C17 1.412(3) .
C17 C18 1.364(3) .
C18 C19 1.434(3) .
C18 H18 0.9500 .
C19 C20 1.383(3) .
C19 C41 1.531(3) .
C20 H20 0.9500 .
C21 H21A 0.9800 .
C21 H21B 0.9800 .
C21 H21C 0.9800 .
C21 H21D 0.9800 .
C21 H21E 0.9800 .
C21 H21F 0.9800 .
C22 H22A 0.9800 .
C22 H22B 0.9800 .
C22 H22C 0.9800 .
C22 H22D 0.9800 .
C22 H22E 0.9800 .
C22 H22F 0.9800 .
C23 C28 1.390(3) .
C23 C24 1.395(3) .
C24 C25 1.392(3) .
C24 H24 0.9500 .
C25 C26 1.389(3) .
C25 C29 1.545(3) .
C26 C27 1.396(3) .
C26 H26 0.9500 .
C27 C28 1.397(3) .
C27 C33 1.550(3) .
C28 H28 0.9500 .
C29 C31 1.473(5) .
C29 C131 1.480(9) .
C29 C130 1.497(8) .
C29 C30 1.568(7) .
C29 C32 1.575(6) .
C29 C132 1.613(8) .
C30 H30A 0.9800 .
C30 H30B 0.9800 .
C30 H30C 0.9800 .
C31 H31A 0.9800 .
C31 H31B 0.9800 .
C31 H31C 0.9800 .
C32 H32A 0.9800 .
C32 H32B 0.9800 .
C32 H32C 0.9800 .
C130 H13A 0.9800 .
C130 H13B 0.9800 .
C130 H13C 0.9800 .
C131 H13D 0.9800 .
C131 H13E 0.9800 .
C131 H13F 0.9800 .
C132 H13G 0.9800 .
C132 H13H 0.9800 .
C132 H13I 0.9800 .
C33 C34 1.525(3) .
C33 C36 1.531(3) .
C33 C35 1.547(4) .
C34 H34A 0.9800 .
C34 H34B 0.9800 .
C34 H34C 0.9800 .
C35 H35A 0.9800 .
C35 H35B 0.9800 .
C35 H35C 0.9800 .
C36 H36A 0.9800 .
C36 H36B 0.9800 .
C36 H36C 0.9800 .
C37 C40 1.500(4) .
C37 C38 1.506(4) .
C37 C39 1.563(4) .
C38 H38A 0.9800 .
C38 H38B 0.9800 .
C38 H38C 0.9800 .
C39 H39A 0.9800 .
C39 H39B 0.9800 .
C39 H39C 0.9800 .
C40 H40A 0.9800 .
C40 H40B 0.9800 .
C40 H40C 0.9800 .
C41 C143 1.488(13) .
C41 C43 1.515(4) .
C41 C42 1.530(4) .
C41 C44 1.536(4) .
C41 C144 1.565(14) .
C41 C142 1.617(14) .
C42 H42A 0.9800 .
C42 H42B 0.9800 .
C42 H42C 0.9800 .
C43 H43A 0.9800 .
C43 H43B 0.9800 .
C43 H43C 0.9800 .
C44 H44A 0.9800 .
C44 H44B 0.9800 .
C44 H44C 0.9800 .
C142 H14E 0.9800 .
C142 H14F 0.9800 .
C142 H14G 0.9800 .
C143 H14H 0.9800 .
C143 H14I 0.9800 .
C143 H14J 0.9800 .
C144 H14K 0.9800 .
C144 H14L 0.9800 .
C144 H14M 0.9800 .

loop_
_geom_torsion_atom_site_label_1
_geom_torsion_atom_site_label_2
_geom_torsion_atom_site_label_3
_geom_torsion_atom_site_label_4
_geom_torsion
_geom_torsion_site_symmetry_1
_geom_torsion_site_symmetry_4
C4 N1 C1 C2 0.9(3) . .
B1 N1 C1 C2 178.8(2) . .
C4 N1 C1 C21 -177.8(2) . .
B1 N1 C1 C21 0.1(3) . .
N1 C1 C2 C10 -179.1(2) . 5_656
C21 C1 C2 C10 -0.4(4) . 5_656
N1 C1 C2 C3 -0.7(3) . .
C21 C1 C2 C3 178.0(2) . .
C10 C2 C3 C10 0.5(4) 5_656 .
C1 C2 C3 C10 -178.0(2) . .
C10 C2 C3 C4 178.7(2) 5_656 .
C1 C2 C3 C4 0.1(2) . .
C1 N1 C4 C5 178.9(2) . .
B1 N1 C4 C5 1.0(3) . .
C1 N1 C4 C3 -0.8(2) . .
B1 N1 C4 C3 -178.7(2) . .
C10 C3 C4 C5 -1.6(4) . .
C2 C3 C4 C5 -179.3(2) . .
C10 C3 C4 N1 178.1(2) . .
C2 C3 C4 N1 0.4(2) . .
N1 C4 C5 C6 0.4(3) . .
C3 C4 C5 C6 -179.9(2) . .
N1 C4 C5 C23 -179.13(19) . .
C3 C4 C5 C23 0.6(4) . .
C4 C5 C6 C7 177.4(2) . .
C23 C5 C6 C7 -3.0(4) . .
C4 C5 C6 N2 -2.1(3) . .
C23 C5 C6 N2 177.39(19) . .
C9 N2 C6 C7 1.1(2) . .
B1 N2 C6 C7 -177.1(2) . .
C9 N2 C6 C5 -179.2(2) . .
B1 N2 C6 C5 2.6(3) . .
C5 C6 C7 C8 -179.8(2) . .
N2 C6 C7 C8 -0.2(2) . .
C5 C6 C7 C11 0.7(5) . .
N2 C6 C7 C11 -179.7(3) . .
C6 C7 C8 C9 -0.8(3) . .
C11 C7 C8 C9 178.95(19) . .
C6 C7 C8 C17 178.98(18) . .
C11 C7 C8 C17 -1.3(3) . .
C6 N2 C9 C8 -1.6(3) . .
B1 N2 C9 C8 176.6(2) . .
C6 N2 C9 C22 176.8(2) . .
B1 N2 C9 C22 -5.0(4) . .
C7 C8 C9 N2 1.5(3) . .
C17 C8 C9 N2 -178.1(3) . .
C7 C8 C9 C22 -176.8(3) . .
C17 C8 C9 C22 3.6(5) . .
C2 C3 C10 C2 -0.5(3) . 5_656
C4 C3 C10 C2 -178.0(2) . 5_656
C6 C7 C11 C12 0.3(5) . .
C8 C7 C11 C12 -179.2(3) . .
C6 C7 C11 C16 179.6(3) . .
C8 C7 C11 C16 0.1(2) . .
C16 C11 C12 C13 1.1(3) . .
C7 C11 C12 C13 -179.6(2) . .
C11 C12 C13 C14 -0.2(3) . .
C11 C12 C13 C37 -179.6(2) . .
C12 C13 C14 C15 0.5(4) . .
C37 C13 C14 C15 179.9(2) . .
C13 C14 C15 C16 -1.6(3) . .
C13 C14 C15 C20 178.5(2) . .
C14 C15 C16 C17 179.3(2) . .
C20 C15 C16 C17 -0.8(3) . .
C14 C15 C16 C11 2.6(3) . .
C20 C15 C16 C11 -177.5(2) . .
C12 C11 C16 C15 -2.4(3) . .
C7 C11 C16 C15 178.1(2) . .
C12 C11 C16 C17 -179.3(2) . .
C7 C11 C16 C17 1.2(3) . .
C15 C16 C17 C18 0.5(4) . .
C11 C16 C17 C18 177.5(2) . .
C15 C16 C17 C8 -178.9(2) . .
C11 C16 C17 C8 -1.9(3) . .
C9 C8 C17 C18 2.3(5) . .
C7 C8 C17 C18 -177.3(3) . .
C9 C8 C17 C16 -178.5(3) . .
C7 C8 C17 C16 1.9(3) . .
C16 C17 C18 C19 -0.1(4) . .
C8 C17 C18 C19 179.1(2) . .
C17 C18 C19 C20 0.1(4) . .
C17 C18 C19 C41 -178.2(2) . .
C18 C19 C20 C15 -0.5(4) . .
C41 C19 C20 C15 177.8(2) . .
C16 C15 C20 C19 0.8(3) . .
C14 C15 C20 C19 -179.3(2) . .
C4 C5 C23 C28 -85.0(3) . .
C6 C5 C23 C28 95.4(3) . .
C4 C5 C23 C24 88.2(3) . .
C6 C5 C23 C24 -91.4(3) . .
C28 C23 C24 C25 1.3(3) . .
C5 C23 C24 C25 -172.0(2) . .
C23 C24 C25 C26 -1.8(3) . .
C23 C24 C25 C29 175.1(2) . .
C24 C25 C26 C27 0.8(3) . .
C29 C25 C26 C27 -176.1(2) . .
C25 C26 C27 C28 0.7(4) . .
C25 C26 C27 C33 174.2(2) . .
C24 C23 C28 C27 0.2(3) . .
C5 C23 C28 C27 173.3(2) . .
C26 C27 C28 C23 -1.2(3) . .
C33 C27 C28 C23 -174.8(2) . .
C26 C25 C29 C31 -18.3(5) . .
C24 C25 C29 C31 165.0(5) . .
C26 C25 C29 C131 143.0(6) . .
C24 C25 C29 C131 -33.8(6) . .
C26 C25 C29 C130 -89.3(5) . .
C24 C25 C29 C130 94.0(5) . .
C26 C25 C29 C30 106.7(4) . .
C24 C25 C29 C30 -70.0(4) . .
C26 C25 C29 C32 -138.3(3) . .
C24 C25 C29 C32 45.0(4) . .
C26 C25 C29 C132 24.8(6) . .
C24 C25 C29 C132 -152.0(6) . .
C26 C27 C33 C34 142.9(2) . .
C28 C27 C33 C34 -43.8(3) . .
C26 C27 C33 C36 21.4(3) . .
C28 C27 C33 C36 -165.3(2) . .
C26 C27 C33 C35 -97.1(3) . .
C28 C27 C33 C35 76.3(3) . .
C14 C13 C37 C40 -5.9(4) . .
C12 C13 C37 C40 173.5(2) . .
C14 C13 C37 C38 121.4(3) . .
C12 C13 C37 C38 -59.2(3) . .
C14 C13 C37 C39 -122.2(3) . .
C12 C13 C37 C39 57.2(3) . .
C20 C19 C41 C143 -177.6(12) . .
C18 C19 C41 C143 0.7(13) . .
C20 C19 C41 C43 2.7(4) . .
C18 C19 C41 C43 -179.0(3) . .
C20 C19 C41 C42 125.0(3) . .
C18 C19 C41 C42 -56.7(3) . .
C20 C19 C41 C44 -116.9(3) . .
C18 C19 C41 C44 61.4(3) . .
C20 C19 C41 C144 62.0(12) . .
C18 C19 C41 C144 -119.6(11) . .
C20 C19 C41 C142 -52.3(10) . .
C18 C19 C41 C142 126.0(10) . .
C9 N2 B1 F1 60.9(3) . .
C6 N2 B1 F1 -121.2(2) . .
C9 N2 B1 F2 -60.6(3) . .
C6 N2 B1 F2 117.3(2) . .
C9 N2 B1 N1 -179.1(2) . .
C6 N2 B1 N1 -1.2(3) . .
C1 N1 B1 F1 -56.3(3) . .
C4 N1 B1 F1 121.2(2) . .
C1 N1 B1 F2 62.7(3) . .
C4 N1 B1 F2 -119.7(2) . .
C1 N1 B1 N2 -178.24(19) . .
C4 N1 B1 N2 -0.7(3) . .
